data_4308314
loop_
_publ_author_name
'Christina Y. Tang'
'Andrew R. Cowley'
'Anthony J. Downs'
'Simon Parsons'

_publ_contact_author_email S.Parsons@ed.ac.uk
_publ_contact_author_name S.Parsons
_publ_section_title
;
Preparation and Characterization of Lithium Imidoalanate Complexes
Li2[(RN)4(AlH2)6] (R = Me or tBu): First Examples of Aluminum-Rich
Imidoalanes with an Adamantoid Structure
;
_journal_name_full 'Inorganic Chemistry'
_journal_page_first 5439
_journal_page_last 5446
_journal_paper_doi 10.1021/ic7006827
_journal_volume 46
_journal_year 2007
_chemical_compound_source 'Tony Downs, Oxford'
_chemical_formula_moiety Li2[Al6H12(N-tBu)4]
_chemical_formula_sum 'C16 H48 Al6 Li2 N4'
_chemical_formula_weight 472.36
_space_group_IT_number 227
_symmetry_cell_setting cubic
_symmetry_space_group_name_Hall '-F 4vw 2vw 3'
_symmetry_space_group_name_H-M 'F d -3 m :2'
_atom_sites_solution_hydrogens mixed
_atom_sites_solution_primary direct
_audit_creation_date 06-12-28
_audit_creation_method CRYSTALS_ver_12.83
_cell_angle_alpha 90
_cell_angle_beta 90
_cell_angle_gamma 90
_cell_formula_units_Z 8
_cell_length_a 18.3521(9)
_cell_length_b 18.3521(9)
_cell_length_c 18.3521(9)
_cell_measurement_reflns_used 595
_cell_measurement_temperature 150
_cell_measurement_theta_max 27
_cell_measurement_theta_min 1
_cell_volume 6181.0(5)
_computing_cell_refinement 'DENZO/SCALEPACK (Otwinowski & Minor, 1997)'
_computing_data_collection 'COLLECT (Nonius, 1997-2001).'
_computing_data_reduction 'DENZO/SCALEPACK (Otwinowski & Minor, 1997)'
_computing_molecular_graphics 'CAMERON (Watkin et al., 1996)'
_computing_publication_material 'CRYSTALS (Betteridge et al., 2003)'
_computing_structure_refinement 'CRYSTALS (Betteridge et al., 2003)'
_computing_structure_solution 'SHELXS 86 (Sheldrick, 1986)'
_diffrn_ambient_temperature 150
_diffrn_measured_fraction_theta_full 0.990
_diffrn_measured_fraction_theta_max 0.990
_diffrn_measurement_device_type 'Nonius KappaCCD'
_diffrn_measurement_method '\f & \w scans'
_diffrn_radiation_monochromator graphite
_diffrn_radiation_type 'Mo K\a'
_diffrn_radiation_wavelength 0.71073
_diffrn_reflns_av_R_equivalents 0.063
_diffrn_reflns_limit_h_max 21
_diffrn_reflns_limit_h_min -21
_diffrn_reflns_limit_k_max 15
_diffrn_reflns_limit_k_min -15
_diffrn_reflns_limit_l_max 14
_diffrn_reflns_limit_l_min -14
_diffrn_reflns_number 850
_diffrn_reflns_theta_full 24.962
_diffrn_reflns_theta_max 24.962
_diffrn_reflns_theta_min 1.922
_diffrn_standards_number 0
_exptl_absorpt_coefficient_mu 0.216
_exptl_absorpt_correction_T_max 0.9577
_exptl_absorpt_correction_T_min 0.9577
_exptl_absorpt_correction_type none
_exptl_crystal_colour colourless
_exptl_crystal_density_diffrn 1.015
_exptl_crystal_description pyramid
_exptl_crystal_F_000 2048.000
_exptl_crystal_recrystallization_method
;
?
;
_exptl_crystal_size_max 0.50
_exptl_crystal_size_mid 0.30
_exptl_crystal_size_min 0.20
_refine_diff_density_max 0.42
_refine_diff_density_min -0.26
_refine_ls_extinction_method None
_refine_ls_goodness_of_fit_ref 2.6310
_refine_ls_hydrogen_treatment noref/refall
_refine_ls_matrix_type full
_refine_ls_number_parameters 25
_refine_ls_number_reflns 186
_refine_ls_number_restraints 1
_refine_ls_R_factor_all 0.1168
_refine_ls_R_factor_gt 0.0878
_refine_ls_shift/su_max 0.000014
_refine_ls_structure_factor_coef F
_refine_ls_weighting_details
;
 Method= 
 SQRT(W) = 1/(Data with the key SIGMA(/FO/) in list 6) 
;
_refine_ls_weighting_scheme sigma
_refine_ls_wR_factor_all 0.0843
_refine_ls_wR_factor_gt 0.0802
_refine_ls_wR_factor_ref 0.0802
_reflns_limit_h_max 12
_reflns_limit_h_min 0
_reflns_limit_k_max 15
_reflns_limit_k_min 0
_reflns_limit_l_max 21
_reflns_limit_l_min 1
_reflns_number_gt 186
_reflns_number_total 299
_reflns_threshold_expression I>2.0\s(I)
_oxford_diffrn_Wilson_B_factor 0.00
_oxford_diffrn_Wilson_scale 0.00
_oxford_refine_ls_scale 0.142(2)
_oxford_structure_analysis_title 'CUBALH IN Fd-3M'
_cod_data_source_file ic7006827_si2.cif
_cod_data_source_block cubalh
_cod_depositor_comments
;
The following automatic conversions were performed:
'_symmetry_cell_setting' value 'Cubic' changed to 'cubic' according to
'/home/saulius/struct/CIF-dictionaries/cif_core.dic' dictionary named
'cif_core.dic' version 2.4.1 from 2010-06-29.

Automatic conversion script
Id: cif_fix_enum 1527 2010-12-29 10:47:43Z saulius 

The following automatic conversions were performed:

'_atom_sites_solution_hydrogens' value 'geom/difmap' was changed to
'mixed'.

Automatic conversion script
Id: cif_fix_values 6452 2018-10-05 10:23:21Z andrius 
;
_cod_original_sg_symbol_H-M 'F d -3 m '
_cod_database_code 4308314

loop_
_symmetry_equiv_pos_as_xyz
x,y,z
-x,-y,-z
x,y+1/2,z+1/2
-x,-y+1/2,-z+1/2
x+1/2,y,z+1/2
-x+1/2,-y,-z+1/2
x+1/2,y+1/2,z
-x+1/2,-y+1/2,-z
y,z,x
-y,-z,-x
y,z+1/2,x+1/2
-y,-z+1/2,-x+1/2
y+1/2,z,x+1/2
-y+1/2,-z,-x+1/2
y+1/2,z+1/2,x
-y+1/2,-z+1/2,-x
z,x,y
-z,-x,-y
z,x+1/2,y+1/2
-z,-x+1/2,-y+1/2
z+1/2,x,y+1/2
-z+1/2,-x,-y+1/2
z+1/2,x+1/2,y
-z+1/2,-x+1/2,-y
x+1/4,y+1/4,-z
-x+1/4,-y+1/4,z
x+1/4,y+3/4,-z+1/2
-x+1/4,-y+3/4,z+1/2
x+3/4,y+1/4,-z+1/2
-x+3/4,-y+1/4,z+1/2
x+3/4,y+3/4,-z
-x+3/4,-y+3/4,z
y+1/4,z+1/4,-x
-y+1/4,-z+1/4,x
y+1/4,z+3/4,-x+1/2
-y+1/4,-z+3/4,x+1/2
y+3/4,z+1/4,-x+1/2
-y+3/4,-z+1/4,x+1/2
y+3/4,z+3/4,-x
-y+3/4,-z+3/4,x
z+1/4,x+1/4,-y
-z+1/4,-x+1/4,y
z+1/4,x+3/4,-y+1/2
-z+1/4,-x+3/4,y+1/2
z+3/4,x+1/4,-y+1/2
-z+3/4,-x+1/4,y+1/2
z+3/4,x+3/4,-y
-z+3/4,-x+3/4,y
y+1/2,-z+1/4,-x+3/4
-y+1/2,z+1/4,x+3/4
y+1/2,-z+3/4,-x+5/4
-y+1/2,z+3/4,x+5/4
y+1,-z+1/4,-x+5/4
-y+1,z+1/4,x+5/4
y+1,-z+3/4,-x+3/4
-y+1,z+3/4,x+3/4
z+1/2,-x+1/4,-y+3/4
-z+1/2,x+1/4,y+3/4
z+1/2,-x+3/4,-y+5/4
-z+1/2,x+3/4,y+5/4
z+1,-x+1/4,-y+5/4
-z+1,x+1/4,y+5/4
z+1,-x+3/4,-y+3/4
-z+1,x+3/4,y+3/4
-z+1/4,x+1/2,-y+3/4
z+1/4,-x+1/2,y+3/4
-z+1/4,x+1,-y+5/4
z+1/4,-x+1,y+5/4
-z+3/4,x+1/2,-y+5/4
z+3/4,-x+1/2,y+5/4
-z+3/4,x+1,-y+3/4
z+3/4,-x+1,y+3/4
-x+1/4,y+1/2,-z+3/4
x+1/4,-y+1/2,z+3/4
-x+1/4,y+1,-z+5/4
x+1/4,-y+1,z+5/4
-x+3/4,y+1/2,-z+5/4
x+3/4,-y+1/2,z+5/4
-x+3/4,y+1,-z+3/4
x+3/4,-y+1,z+3/4
-y+1/4,z+1/2,-x+3/4
y+1/4,-z+1/2,x+3/4
-y+1/4,z+1,-x+5/4
y+1/4,-z+1,x+5/4
-y+3/4,z+1/2,-x+5/4
y+3/4,-z+1/2,x+5/4
-y+3/4,z+1,-x+3/4
y+3/4,-z+1,x+3/4
x+1/2,-y+1/4,-z+3/4
-x+1/2,y+1/4,z+3/4
x+1/2,-y+3/4,-z+5/4
-x+1/2,y+3/4,z+5/4
x+1,-y+1/4,-z+5/4
-x+1,y+1/4,z+5/4
x+1,-y+3/4,-z+3/4
-x+1,y+3/4,z+3/4
y,x,z
-y,-x,-z
y,x+1/2,z+1/2
-y,-x+1/2,-z+1/2
y+1/2,x,z+1/2
-y+1/2,-x,-z+1/2
y+1/2,x+1/2,z
-y+1/2,-x+1/2,-z
z,y,x
-z,-y,-x
z,y+1/2,x+1/2
-z,-y+1/2,-x+1/2
z+1/2,y,x+1/2
-z+1/2,-y,-x+1/2
z+1/2,y+1/2,x
-z+1/2,-y+1/2,-x
x,z,y
-x,-z,-y
x,z+1/2,y+1/2
-x,-z+1/2,-y+1/2
x+1/2,z,y+1/2
-x+1/2,-z,-y+1/2
x+1/2,z+1/2,y
-x+1/2,-z+1/2,-y
y+1/4,x+1/4,-z
-y+1/4,-x+1/4,z
y+1/4,x+3/4,-z+1/2
-y+1/4,-x+3/4,z+1/2
y+3/4,x+1/4,-z+1/2
-y+3/4,-x+1/4,z+1/2
y+3/4,x+3/4,-z
-y+3/4,-x+3/4,z
z+1/4,y+1/4,-x
-z+1/4,-y+1/4,x
z+1/4,y+3/4,-x+1/2
-z+1/4,-y+3/4,x+1/2
z+3/4,y+1/4,-x+1/2
-z+3/4,-y+1/4,x+1/2
z+3/4,y+3/4,-x
-z+3/4,-y+3/4,x
x+1/4,z+1/4,-y
-x+1/4,-z+1/4,y
x+1/4,z+3/4,-y+1/2
-x+1/4,-z+3/4,y+1/2
x+3/4,z+1/4,-y+1/2
-x+3/4,-z+1/4,y+1/2
x+3/4,z+3/4,-y
-x+3/4,-z+3/4,y
-z+1/4,y+1/2,-x+3/4
z+1/4,-y+1/2,x+3/4
-z+1/4,y+1,-x+5/4
z+1/4,-y+1,x+5/4
-z+3/4,y+1/2,-x+5/4
z+3/4,-y+1/2,x+5/4
-z+3/4,y+1,-x+3/4
z+3/4,-y+1,x+3/4
-x+1/4,z+1/2,-y+3/4
x+1/4,-z+1/2,y+3/4
-x+1/4,z+1,-y+5/4
x+1/4,-z+1,y+5/4
-x+3/4,z+1/2,-y+5/4
x+3/4,-z+1/2,y+5/4
-x+3/4,z+1,-y+3/4
x+3/4,-z+1,y+3/4
x+1/2,-z+1/4,-y+3/4
-x+1/2,z+1/4,y+3/4
x+1/2,-z+3/4,-y+5/4
-x+1/2,z+3/4,y+5/4
x+1,-z+1/4,-y+5/4
-x+1,z+1/4,y+5/4
x+1,-z+3/4,-y+3/4
-x+1,z+3/4,y+3/4
y+1/2,-x+1/4,-z+3/4
-y+1/2,x+1/4,z+3/4
y+1/2,-x+3/4,-z+5/4
-y+1/2,x+3/4,z+5/4
y+1,-x+1/4,-z+5/4
-y+1,x+1/4,z+5/4
y+1,-x+3/4,-z+3/4
-y+1,x+3/4,z+3/4
z+1/2,-y+1/4,-x+3/4
-z+1/2,y+1/4,x+3/4
z+1/2,-y+3/4,-x+5/4
-z+1/2,y+3/4,x+5/4
z+1,-y+1/4,-x+5/4
-z+1,y+1/4,x+5/4
z+1,-y+3/4,-x+3/4
-z+1,y+3/4,x+3/4
-y+1/4,x+1/2,-z+3/4
y+1/4,-x+1/2,z+3/4
-y+1/4,x+1,-z+5/4
y+1/4,-x+1,z+5/4
-y+3/4,x+1/2,-z+5/4
y+3/4,-x+1/2,z+5/4
-y+3/4,x+1,-z+3/4
y+3/4,-x+1,z+3/4

loop_
_atom_site_label
_atom_site_type_symbol
_atom_site_fract_x
_atom_site_fract_y
_atom_site_fract_z
_atom_site_U_iso_or_equiv
_atom_site_occupancy
_atom_site_adp_type
_atom_site_refinement_flags_posn
_atom_site_refinement_flags_adp
_atom_site_refinement_flags_occupancy
_atom_site_disorder_assembly
_atom_site_disorder_group
_atom_site_attached_hydrogens
Li1 Li 0.0000 0.0000 0.0000 0.0934 1.0000 Uani S T . . . .
Al1 Al 0.1250 0.1250 0.00477(12) 0.0617 1.0000 Uani S T . . . .
N1 N 0.1840(2) 0.0660(2) 0.0660(2) 0.0602 1.0000 Uani S T . . . .
C1 C 0.2322(4) 0.0178(4) 0.0178(4) 0.1429 1.0000 Uani DS T . . . .
C2 C 0.2608(8) 0.0505(8) -0.0522(6) 0.1682 0.5000 Uani D . . . . .
H1 H 0.078(2) 0.078(2) -0.035(3) 0.060(14) 1.0000 Uiso S . . . . .
H21 H 0.2910 0.0153 -0.0780 0.2613 0.5000 Uiso . . . . . .
H22 H 0.2903 0.0947 -0.0403 0.2613 1.0000 Uiso . . . . . .
H23 H 0.2194 0.0664 -0.0829 0.2613 0.5000 Uiso . . . . . .

loop_
_atom_site_aniso_label
_atom_site_aniso_U_11
_atom_site_aniso_U_22
_atom_site_aniso_U_33
_atom_site_aniso_U_23
_atom_site_aniso_U_13
_atom_site_aniso_U_12
Li1 0.093(9) 0.093(9) 0.093(9) -0.027(8) -0.027(8) -0.027(8)
Al1 0.0731(16) 0.0731(16) 0.0387(14) 0.0000 0.0000 -0.0126(15)
N1 0.060(2) 0.060(2) 0.060(2) -0.0141(19) 0.0141(19) 0.0141(19)
C1 0.143(7) 0.143(7) 0.143(7) -0.060(5) 0.060(5) 0.060(5)
C2 0.165(13) 0.196(12) 0.144(13) -0.034(9) 0.014(10) 0.055(10)

loop_
_atom_type_symbol
_atom_type_scat_dispersion_real
_atom_type_scat_dispersion_imag
_atom_type_scat_Cromer_Mann_a1
_atom_type_scat_Cromer_Mann_b1
_atom_type_scat_Cromer_Mann_a2
_atom_type_scat_Cromer_Mann_b2
_atom_type_scat_Cromer_Mann_a3
_atom_type_scat_Cromer_Mann_b3
_atom_type_scat_Cromer_Mann_a4
_atom_type_scat_Cromer_Mann_b4
_atom_type_scat_Cromer_Mann_c
_atom_type_scat_source
C 0.0033 0.0016 2.3100 20.8439 1.0200 10.2075 1.5886 0.5687 0.8650 51.6512 0.2156 'International Tables Vol C 4.2.6.8 and 6.1.1.4'
H 0.0000 0.0000 0.4930 10.5109 0.3229 26.1257 0.1402 3.1424 0.0408 57.7998 0.0030 'International Tables Vol C 4.2.6.8 and 6.1.1.4'
Al 0.0645 0.0514 6.4202 3.0387 1.9002 0.7426 1.5936 31.5472 1.9646 85.0886 1.1151 'International Tables Vol C 4.2.6.8 and 6.1.1.4'
Li -0.0003 0.0001 1.1282 3.9546 0.7508 1.0524 0.6175 85.3905 0.4653 168.2610 0.0377 'International Tables Vol C 4.2.6.8 and 6.1.1.4'
N 0.0061 0.0033 12.2126 0.0057 3.1322 9.8933 2.0125 28.9975 1.1663 0.5826 -11.5290 'International Tables Vol C 4.2.6.8 and 6.1.1.4'

loop_
_geom_angle_atom_site_label_1
_geom_angle_site_symmetry_1
_geom_angle_atom_site_label_2
_geom_angle_site_symmetry_2
_geom_angle_atom_site_label_3
_geom_angle_site_symmetry_3
_geom_angle
_geom_angle_publ_flag
Al1 9_555 Al1 . Al1 17_555 60.000 yes
Al1 9_555 Al1 . Al1 34_555 90.000(4) yes
Al1 17_555 Al1 . Al1 34_555 60.000 yes
Al1 9_555 Al1 . Al1 42_555 60.000 yes
Al1 17_555 Al1 . Al1 42_555 90.000(4) yes
Al1 34_555 Al1 . Al1 42_555 60.000 yes
Al1 9_555 Al1 . N1 . 34.76(10) yes
Al1 17_555 Al1 . N1 . 89.11(17) yes
Al1 34_555 Al1 . N1 . 89.11(17) yes
Al1 42_555 Al1 . N1 . 34.76(10) yes
Al1 9_555 Al1 . H1 . 86.1(17) no
Al1 17_555 Al1 . H1 . 86.1(17) no
Al1 34_555 Al1 . H1 . 142.3(12) no
Al1 42_555 Al1 . H1 . 142.3(12) no
N1 . Al1 . H1 . 107.6(11) no
Al1 67_544 N1 . Al1 . 110.48(19) yes
Al1 67_544 N1 . Al1 9_555 110.48(19) yes
Al1 . N1 . Al1 9_555 110.48(19) yes
Al1 67_544 N1 . C1 . 108.4(2) yes
Al1 . N1 . C1 . 108.4(2) yes
Al1 9_555 N1 . C1 . 108.4(2) yes
N1 . C1 . C2 42_555 117.5(7) yes
N1 . C1 . C2 147_544 117.5(7) yes
C2 42_555 C1 . C2 147_544 63.5(11) yes
N1 . C1 . C2 113_555 117.5(7) yes
C2 42_555 C1 . C2 113_555 41.6(10) yes
C2 147_544 C1 . C2 113_555 100.3(9) yes
N1 . C1 . C2 122_555 117.5(7) yes
C2 42_555 C1 . C2 122_555 123.6(13) yes
C2 147_544 C1 . C2 122_555 100.3(9) yes
C2 113_555 C1 . C2 122_555 100.3(9) yes
N1 . C1 . C2 83_544 117.5(7) yes
C2 42_555 C1 . C2 83_544 100.3(9) yes
C2 147_544 C1 . C2 83_544 123.6(13) yes
C2 113_555 C1 . C2 83_544 63.5(11) yes
C2 122_555 C1 . C2 83_544 41.6(10) yes
N1 . C1 . C2 . 117.5(7) yes
C2 42_555 C1 . C2 . 100.3(9) yes
C2 147_544 C1 . C2 . 41.6(10) yes
C2 113_555 C1 . C2 . 123.6(13) yes
C2 122_555 C1 . C2 . 63.5(11) yes
C2 83_544 C1 . C2 . 100.3(9) yes
C1 . C2 . C2 122_555 58.3(5) yes
C1 . C2 . C2 147_544 69.2(5) yes
C2 122_555 C2 . C2 147_544 120.000 yes
C1 . C2 . H21 . 110.3 no
C2 122_555 C2 . H21 . 86.2 no
C2 147_544 C2 . H21 . 86.6 no
C1 . C2 . H22 . 108.9 no
C2 122_555 C2 . H22 . 163.1 no
C2 147_544 C2 . H22 . 57.5 no
H21 . C2 . H22 . 109.6 no
C1 . C2 . H23 . 109.6 no
C2 122_555 C2 . H23 . 70.5 no
C2 147_544 C2 . H23 . 160.9 no
H21 . C2 . H23 . 110.9 no
H22 . C2 . H23 . 107.5 no
C2 147_544 H22 . C2 . 65.0 no

loop_
_geom_bond_atom_site_label_1
_geom_bond_site_symmetry_1
_geom_bond_atom_site_label_2
_geom_bond_site_symmetry_2
_geom_bond_distance
_geom_bond_publ_flag
Al1 . Al1 9_555 3.120(3) yes
Al1 . Al1 17_555 3.120(3) yes
Al1 . Al1 34_555 3.120(3) yes
Al1 . Al1 42_555 3.120(3) yes
Al1 . N1 . 1.899(3) yes
Al1 . H1 . 1.42(6) no
N1 . C1 . 1.532(13) yes
C1 . C2 42_555 1.512(8) yes
C1 . C2 147_544 1.512(8) yes
C1 . C2 113_555 1.512(8) yes
C1 . C2 122_555 1.512(8) yes
C1 . C2 83_544 1.512(8) yes
C1 . C2 . 1.512(8) yes
C2 . C2 122_555 1.59(3) yes
C2 . C2 147_544 1.08(3) yes
C2 . H21 . 0.973 no
C2 . H22 . 1.000 no
C2 . H23 . 0.989 no
